data_4127070
loop_
_publ_author_name
'Lu, Wei'
'Li, Yongxin'
'Ganguly, Rakesh'
'Kinjo, Rei'

_publ_section_title
;
 A Boron Analogue of Vinylidene Dication Supported by Phosphines.
;
_journal_name_full 'Journal of the American Chemical Society'
_journal_paper_doi 10.1021/jacs.7b13068
_journal_year 2018
_chemical_formula_sum 'C28 H58 B3 N O P2 Si2'
_chemical_formula_weight 575.30
_space_group_crystal_system monoclinic
_space_group_IT_number 14
_space_group_name_Hall '-P 2ybc'
_space_group_name_H-M_alt 'P 1 21/c 1'
_symmetry_space_group_name_Hall '-P 2ybc'
_symmetry_space_group_name_H-M 'P 1 21/c 1'
_atom_sites_solution_hydrogens mixed
_atom_sites_solution_primary dual
_cell_angle_alpha 90
_cell_angle_beta 111.3934(14)
_cell_angle_gamma 90
_cell_formula_units_Z 4
_cell_length_a 9.8778(4)
_cell_length_b 31.5436(12)
_cell_length_c 12.5366(4)
_cell_measurement_reflns_used 9981
_cell_measurement_temperature 100.(2)
_cell_measurement_theta_max 26.3884
_cell_measurement_theta_min 2.3550
_cell_volume 3637.0(2)
_computing_cell_refinement 'SAINT V8.38A (Bruker AXS Inc., 2017)'
_computing_data_collection 'APEX3 (Bruker AXS Inc., 2017)'
_computing_data_reduction 'SAINT V8.38A (Bruker AXS Inc., 2017)'
_computing_publication_material 'APEX3 (Bruker AXS Inc., 2017)'
_computing_structure_refinement 'SHELXL-2016/6 (Sheldrick, 2016)'
_computing_structure_solution 'XT, VERSION 2014/5'
_diffrn_ambient_temperature 100.(2)
_diffrn_detector_area_resol_mean 7.4074
_diffrn_measured_fraction_theta_full 0.999
_diffrn_measured_fraction_theta_max 0.999
_diffrn_measurement_device_type 'Photon II CPADs detector'
_diffrn_measurement_method 'phi and omega scans'
_diffrn_radiation_monochromator 'Multilayer Mirror'
_diffrn_radiation_type MoK\a
_diffrn_radiation_wavelength 0.71073
_diffrn_reflns_av_R_equivalents 0.0928
_diffrn_reflns_av_unetI/netI 0.0705
_diffrn_reflns_limit_h_max 12
_diffrn_reflns_limit_h_min -12
_diffrn_reflns_limit_k_max 38
_diffrn_reflns_limit_k_min -33
_diffrn_reflns_limit_l_max 15
_diffrn_reflns_limit_l_min -14
_diffrn_reflns_number 34774
_diffrn_reflns_theta_full 26.00
_diffrn_reflns_theta_max 26.00
_diffrn_reflns_theta_min 2.31
_diffrn_source 'Incoatec microfocus source'
_diffrn_source_type 'Bruker D8 Quest'
_exptl_absorpt_coefficient_mu 0.206
_exptl_absorpt_correction_T_max 0.98
_exptl_absorpt_correction_T_min 0.33
_exptl_absorpt_correction_type multi-scan
_exptl_absorpt_process_details
;
SADABS-2016/2 - Bruker AXS area detector scaling and absorption correction
;
_exptl_crystal_colour colourless
_exptl_crystal_density_diffrn 1.051
_exptl_crystal_density_method 'not measured'
_exptl_crystal_description plate
_exptl_crystal_F_000 1256
_exptl_crystal_size_max 0.340
_exptl_crystal_size_mid 0.320
_exptl_crystal_size_min 0.080
_refine_diff_density_max 0.945
_refine_diff_density_min -0.875
_refine_ls_extinction_method none
_refine_ls_goodness_of_fit_ref 1.038
_refine_ls_hydrogen_treatment mixed
_refine_ls_matrix_type full
_refine_ls_number_parameters 355
_refine_ls_number_reflns 7142
_refine_ls_number_restraints 0
_refine_ls_restrained_S_all 1.038
_refine_ls_R_factor_all 0.0952
_refine_ls_R_factor_gt 0.0798
_refine_ls_shift/su_max 0.000
_refine_ls_shift/su_mean 0.000
_refine_ls_structure_factor_coef Fsqd
_refine_ls_weighting_details 'w=1/[\s^2^(Fo^2^)+(0.1633P)^2^+1.1870P] where P=(Fo^2^+2Fc^2^)/3'
_refine_ls_weighting_scheme calc
_refine_ls_wR_factor_gt 0.2110
_refine_ls_wR_factor_ref 0.2335
_reflns_number_gt 5662
_reflns_number_total 7142
_reflns_threshold_expression 'I > 2\s(I)'
_cod_data_source_file ja7b13068_si_002.cif
_cod_data_source_block rei1011m
_cod_depositor_comments
;
The following automatic conversions were performed:

'_exptl_absorpt_correction_type' value 'Multi-Scan' changed to
'multi-scan' according to
/home/data/users/saulius/crontab/automatic-downloads/rss-feeds/ACS/lib/dictionaries/cif_core.dic
dictionary named 'cif_core.dic' version 2.4.2 from 2011-04-26.

Automatic conversion script
Id: cif_fix_values 4973 2017-02-22 13:04:09Z antanas 
;
_cod_database_code 4127070

loop_
_space_group_symop_operation_xyz
'x, y, z'
'-x, y+1/2, -z+1/2'
'-x, -y, -z'
'x, -y-1/2, z-1/2'

loop_
_atom_site_type_symbol
_atom_site_label
_atom_site_fract_x
_atom_site_fract_y
_atom_site_fract_z
_atom_site_U_iso_or_equiv
_atom_site_adp_type
_atom_site_calc_flag
_atom_site_refinement_flags_adp
_atom_site_refinement_flags_posn
_atom_site_occupancy
B B1 0.5025(3) 0.34035(10) 0.8519(3) 0.0185(6) Uani d . . 1
B B2 0.4220(3) 0.41463(10) 0.5933(3) 0.0212(6) Uani d . . 1
H H1B 0.367(4) 0.4425(11) 0.627(3) 0.031(9) Uiso d . . 1
B B3 0.4071(4) 0.41801(10) 0.4639(3) 0.0245(7) Uani d . . 1
C C1 0.2606(3) 0.37606(8) 0.7215(2) 0.0189(6) Uani d . . 1
C C2 0.1590(3) 0.35198(9) 0.6350(2) 0.0216(6) Uani d . . 1
C C3 0.0125(3) 0.36229(9) 0.6022(3) 0.0267(6) Uani d . . 1
H H3 -0.057414 0.345922 0.544491 0.032 Uiso calc U R 1
C C4 -0.0339(3) 0.39568(10) 0.6513(3) 0.0277(7) Uani d . . 1
H H4 -0.134654 0.401846 0.628642 0.033 Uiso calc U R 1
C C5 0.0683(3) 0.42017(9) 0.7341(3) 0.0258(6) Uani d . . 1
H H5 0.036575 0.44348 0.766972 0.031 Uiso calc U R 1
C C6 0.2156(3) 0.41128(9) 0.7697(2) 0.0218(6) Uani d . . 1
C C7 0.3271(3) 0.43972(10) 0.8561(3) 0.0291(7) Uani d . . 1
H H7 0.423746 0.433097 0.851445 0.035 Uiso calc U R 1
C C8 0.2965(5) 0.48674(12) 0.8259(4) 0.0508(10) Uani d . . 1
H H8A 0.287139 0.491379 0.746207 0.076 Uiso calc U R 1
H H8B 0.376938 0.503884 0.876731 0.076 Uiso calc U R 1
H H8C 0.205952 0.495006 0.83541 0.076 Uiso calc U R 1
C C9 0.3390(6) 0.43051(18) 0.9773(3) 0.0670(14) Uani d . . 1
H H9A 0.24564 0.43644 0.985155 0.1 Uiso calc U R 1
H H9B 0.414612 0.448482 1.030483 0.1 Uiso calc U R 1
H H9C 0.364392 0.400626 0.995099 0.1 Uiso calc U R 1
C C10 0.2053(3) 0.31455(9) 0.5795(3) 0.0263(6) Uani d . . 1
H H10 0.312769 0.316583 0.599431 0.032 Uiso calc U R 1
C C11 0.1743(4) 0.27272(10) 0.6278(3) 0.0338(7) Uani d . . 1
H H11A 0.228696 0.271814 0.710643 0.051 Uiso calc U R 1
H H11B 0.204244 0.249002 0.591015 0.051 Uiso calc U R 1
H H11C 0.069952 0.270543 0.612844 0.051 Uiso calc U R 1
C C12 0.1329(4) 0.31559(12) 0.4485(3) 0.0390(8) Uani d . . 1
H H12A 0.027722 0.311679 0.426308 0.059 Uiso calc U R 1
H H12B 0.17255 0.292776 0.415549 0.059 Uiso calc U R 1
H H12C 0.152026 0.34299 0.41993 0.059 Uiso calc U R 1
C C13 0.4954(3) 0.38156(8) 0.6926(2) 0.0175(6) Uani d . . 1
C C14 0.6336(3) 0.36760(8) 0.7421(2) 0.0178(6) Uani d . . 1
H H14 0.707339 0.373829 0.712642 0.021 Uiso calc U R 1
C C15 0.6607(3) 0.34098(8) 0.8493(2) 0.0189(6) Uani d . . 1
C C16 0.3263(3) 0.31281(11) 0.9356(3) 0.0337(8) Uani d . . 1
H H16A 0.260532 0.333874 0.885516 0.051 Uiso calc U R 1
H H16B 0.330593 0.316777 1.014293 0.051 Uiso calc U R 1
H H16C 0.290428 0.28426 0.909298 0.051 Uiso calc U R 1
C C17 0.5658(3) 0.25572(9) 0.7225(3) 0.0298(7) Uani d . . 1
H H17A 0.599494 0.227412 0.711535 0.045 Uiso calc U R 1
H H17B 0.531522 0.270924 0.649307 0.045 Uiso calc U R 1
H H17C 0.485957 0.253075 0.750932 0.045 Uiso calc U R 1
C C18 0.8720(4) 0.28571(10) 0.7742(3) 0.0315(7) Uani d . . 1
H H18A 0.95908 0.297905 0.832187 0.047 Uiso calc U R 1
H H18B 0.844494 0.302661 0.703937 0.047 Uiso calc U R 1
H H18C 0.892306 0.25654 0.757655 0.047 Uiso calc U R 1
C C19 0.7770(4) 0.25592(10) 0.9672(3) 0.0320(7) Uani d . . 1
H H19A 0.698227 0.256321 0.997213 0.048 Uiso calc U R 1
H H19B 0.863761 0.269245 1.022648 0.048 Uiso calc U R 1
H H19C 0.79912 0.226531 0.95411 0.048 Uiso calc U R 1
C C20 0.9835(4) 0.36481(13) 0.9865(3) 0.0411(9) Uani d . . 1
H H20A 0.988392 0.37122 0.911496 0.062 Uiso calc U R 1
H H20B 1.018167 0.335851 1.008926 0.062 Uiso calc U R 1
H H20C 1.044702 0.384834 1.043505 0.062 Uiso calc U R 1
C C21 0.7457(5) 0.42696(12) 0.9684(3) 0.0484(10) Uani d . . 1
H H21A 0.652318 0.430957 0.977884 0.073 Uiso calc U R 1
H H21B 0.738915 0.437838 0.893413 0.073 Uiso calc U R 1
H H21C 0.821852 0.442345 1.028895 0.073 Uiso calc U R 1
C C22 0.7843(4) 0.35036(14) 1.1169(3) 0.0432(9) Uani d . . 1
H H22A 0.838161 0.36998 1.178305 0.065 Uiso calc U R 1
H H22B 0.828286 0.32211 1.133808 0.065 Uiso calc U R 1
H H22C 0.68286 0.348881 1.11139 0.065 Uiso calc U R 1
C C23 0.0969(4) 0.44049(13) 0.2991(4) 0.0534(11) Uani d . . 1
H H23A 0.052492 0.430234 0.352571 0.08 Uiso calc U R 1
H H23B 0.101539 0.41728 0.248607 0.08 Uiso calc U R 1
H H23C 0.038168 0.463666 0.253015 0.08 Uiso calc U R 1
C C24 0.2496(5) 0.50185(12) 0.4638(3) 0.0492(10) Uani d . . 1
H H24A 0.1729 0.520603 0.415046 0.074 Uiso calc U R 1
H H24B 0.339854 0.518025 0.498404 0.074 Uiso calc U R 1
H H24C 0.220326 0.490034 0.524431 0.074 Uiso calc U R 1
C C25 0.3248(5) 0.48773(14) 0.2706(3) 0.0601(12) Uani d . . 1
H H25A 0.245091 0.506906 0.228617 0.09 Uiso calc U R 1
H H25B 0.340342 0.467345 0.217211 0.09 Uiso calc U R 1
H H25C 0.413811 0.504193 0.307568 0.09 Uiso calc U R 1
C C26 0.3475(4) 0.36202(12) 0.2445(3) 0.0408(9) Uani d . . 1
H H26A 0.395466 0.341332 0.211815 0.061 Uiso calc U R 1
H H26B 0.315023 0.386292 0.192583 0.061 Uiso calc U R 1
H H26C 0.263339 0.348754 0.254777 0.061 Uiso calc U R 1
C C27 0.5374(5) 0.33120(12) 0.4579(3) 0.0463(10) Uani d . . 1
H H27A 0.457044 0.317382 0.472503 0.069 Uiso calc U R 1
H H27B 0.616524 0.337052 0.530872 0.069 Uiso calc U R 1
H H27C 0.572854 0.312494 0.411313 0.069 Uiso calc U R 1
C C28 0.6276(5) 0.39713(16) 0.3454(4) 0.0536(11) Uani d . . 1
H H28A 0.710437 0.403777 0.415396 0.08 Uiso calc U R 1
H H28B 0.600042 0.422453 0.296905 0.08 Uiso calc U R 1
H H28C 0.654584 0.374407 0.303659 0.08 Uiso calc U R 1
N N1 0.4118(2) 0.36588(7) 0.75855(19) 0.0178(5) Uani d . . 1
O O1 0.4675(2) 0.31792(7) 0.93227(17) 0.0266(5) Uani d . . 1
P P1 0.27870(10) 0.45949(2) 0.37883(7) 0.0311(3) Uani d . . 1
P P2 0.47495(10) 0.38002(3) 0.38270(6) 0.0289(2) Uani d . . 1
Si Si1 0.71933(8) 0.28579(2) 0.82910(7) 0.0212(2) Uani d . . 1
Si Si2 0.79109(9) 0.36960(3) 0.97796(6) 0.0229(2) Uani d . . 1

loop_
_atom_site_aniso_label
_atom_site_aniso_U_11
_atom_site_aniso_U_22
_atom_site_aniso_U_33
_atom_site_aniso_U_12
_atom_site_aniso_U_13
_atom_site_aniso_U_23
B1 0.0213(15) 0.0149(14) 0.0186(14) -0.0046(12) 0.0064(12) -0.0007(11)
B2 0.0230(16) 0.0121(14) 0.0260(16) 0.0008(12) 0.0060(13) 0.0016(12)
B3 0.0324(18) 0.0160(15) 0.0220(15) 0.0016(13) 0.0062(14) 0.0047(12)
C1 0.0195(14) 0.0138(13) 0.0231(14) -0.0008(10) 0.0076(11) 0.0039(10)
C2 0.0210(14) 0.0144(13) 0.0281(15) -0.0027(11) 0.0075(12) -0.0002(11)
C3 0.0228(15) 0.0190(14) 0.0343(16) -0.0061(12) 0.0056(13) -0.0014(12)
C4 0.0190(14) 0.0225(15) 0.0408(18) -0.0004(12) 0.0099(13) 0.0066(13)
C5 0.0271(15) 0.0176(14) 0.0347(16) 0.0029(12) 0.0138(13) 0.0027(12)
C6 0.0248(15) 0.0145(13) 0.0263(14) -0.0007(11) 0.0096(12) 0.0001(11)
C7 0.0286(16) 0.0217(15) 0.0348(17) -0.0001(12) 0.0089(14) -0.0083(13)
C8 0.057(2) 0.0221(18) 0.065(3) -0.0074(17) 0.013(2) -0.0176(17)
C9 0.078(3) 0.087(4) 0.033(2) -0.039(3) 0.016(2) -0.016(2)
C10 0.0251(15) 0.0173(14) 0.0346(16) -0.0045(12) 0.0086(13) -0.0081(12)
C11 0.0342(18) 0.0174(15) 0.049(2) -0.0013(13) 0.0137(15) -0.0046(13)
C12 0.047(2) 0.0324(19) 0.0349(18) -0.0064(15) 0.0112(16) -0.0093(14)
C13 0.0237(14) 0.0093(12) 0.0189(13) -0.0039(10) 0.0070(11) -0.0014(10)
C14 0.0244(14) 0.0102(12) 0.0202(13) -0.0010(10) 0.0096(11) 0.0010(10)
C15 0.0222(14) 0.0147(13) 0.0197(13) -0.0001(11) 0.0073(11) 0.0037(10)
C16 0.0288(17) 0.0394(19) 0.0370(18) -0.0041(14) 0.0169(14) 0.0103(14)
C17 0.0305(16) 0.0173(14) 0.0368(17) 0.0029(12) 0.0067(14) 0.0020(12)
C18 0.0335(17) 0.0243(16) 0.0419(18) 0.0033(13) 0.0199(15) -0.0007(13)
C19 0.0328(17) 0.0220(16) 0.0375(18) 0.0041(13) 0.0084(14) 0.0130(13)
C20 0.0257(17) 0.061(3) 0.0325(18) -0.0132(16) 0.0060(14) -0.0135(17)
C21 0.056(2) 0.0250(18) 0.045(2) -0.0038(17) -0.0037(18) -0.0107(16)
C22 0.053(2) 0.054(2) 0.0235(16) -0.0128(19) 0.0143(16) -0.0042(16)
C23 0.041(2) 0.032(2) 0.063(3) 0.0088(17) -0.0089(19) 0.0004(18)
C24 0.055(2) 0.0234(18) 0.050(2) 0.0187(17) -0.0031(18) -0.0006(16)
C25 0.086(3) 0.040(2) 0.039(2) -0.006(2) 0.004(2) 0.0212(18)
C26 0.055(2) 0.038(2) 0.0224(16) 0.0013(17) 0.0050(15) -0.0050(14)
C27 0.076(3) 0.0329(19) 0.0265(17) 0.0283(19) 0.0151(18) 0.0006(14)
C28 0.051(2) 0.069(3) 0.047(2) -0.009(2) 0.025(2) -0.019(2)
N1 0.0186(11) 0.0138(11) 0.0213(11) -0.0007(9) 0.0076(9) 0.0013(9)
O1 0.0241(11) 0.0284(12) 0.0288(11) -0.0007(9) 0.0115(9) 0.0111(9)
P1 0.0396(5) 0.0150(4) 0.0272(4) 0.0028(3) -0.0015(4) 0.0060(3)
P2 0.0387(5) 0.0270(4) 0.0185(4) 0.0057(3) 0.0076(4) -0.0006(3)
Si1 0.0210(4) 0.0142(4) 0.0271(4) 0.0022(3) 0.0072(3) 0.0040(3)
Si2 0.0227(4) 0.0241(4) 0.0192(4) -0.0038(3) 0.0046(3) -0.0006(3)

loop_
_atom_type_symbol
_atom_type_description
_atom_type_scat_dispersion_real
_atom_type_scat_dispersion_imag
_atom_type_scat_source
C C 0.0033 0.0016 'International Tables Vol C Tables 4.2.6.8 and 6.1.1.4'
H H 0.0000 0.0000 'International Tables Vol C Tables 4.2.6.8 and 6.1.1.4'
B B 0.0013 0.0007 'International Tables Vol C Tables 4.2.6.8 and 6.1.1.4'
N N 0.0061 0.0033 'International Tables Vol C Tables 4.2.6.8 and 6.1.1.4'
O O 0.0106 0.0060 'International Tables Vol C Tables 4.2.6.8 and 6.1.1.4'
P P 0.1023 0.0942 'International Tables Vol C Tables 4.2.6.8 and 6.1.1.4'
Si Si 0.0817 0.0704 'International Tables Vol C Tables 4.2.6.8 and 6.1.1.4'

loop_
_geom_angle_atom_site_label_1
_geom_angle_atom_site_label_2
_geom_angle_atom_site_label_3
_geom_angle
O1 B1 N1 129.7(3)
O1 B1 C15 122.6(3)
N1 B1 C15 107.8(2)
B3 B2 C13 134.2(3)
B3 B2 H1B 115.5(16)
C13 B2 H1B 110.3(16)
B2 B3 P2 127.3(2)
B2 B3 P1 115.1(2)
P2 B3 P1 116.62(17)
C2 C1 C6 120.6(3)
C2 C1 N1 119.9(2)
C6 C1 N1 119.5(2)
C3 C2 C1 118.4(3)
C3 C2 C10 120.0(3)
C1 C2 C10 121.6(2)
C4 C3 C2 121.7(3)
C4 C3 H3 119.1
C2 C3 H3 119.1
C3 C4 C5 119.3(3)
C3 C4 H4 120.4
C5 C4 H4 120.4
C6 C5 C4 121.3(3)
C6 C5 H5 119.3
C4 C5 H5 119.3
C5 C6 C1 118.6(3)
C5 C6 C7 120.8(3)
C1 C6 C7 120.6(3)
C9 C7 C6 111.9(3)
C9 C7 C8 111.8(3)
C6 C7 C8 111.6(3)
C9 C7 H7 107.1
C6 C7 H7 107.1
C8 C7 H7 107.1
C7 C8 H8A 109.5
C7 C8 H8B 109.5
H8A C8 H8B 109.5
C7 C8 H8C 109.5
H8A C8 H8C 109.5
H8B C8 H8C 109.5
C7 C9 H9A 109.5
C7 C9 H9B 109.5
H9A C9 H9B 109.5
C7 C9 H9C 109.5
H9A C9 H9C 109.5
H9B C9 H9C 109.5
C2 C10 C11 110.5(2)
C2 C10 C12 111.8(3)
C11 C10 C12 111.1(3)
C2 C10 H10 107.7
C11 C10 H10 107.7
C12 C10 H10 107.7
C10 C11 H11A 109.5
C10 C11 H11B 109.5
H11A C11 H11B 109.5
C10 C11 H11C 109.5
H11A C11 H11C 109.5
H11B C11 H11C 109.5
C10 C12 H12A 109.5
C10 C12 H12B 109.5
H12A C12 H12B 109.5
C10 C12 H12C 109.5
H12A C12 H12C 109.5
H12B C12 H12C 109.5
C14 C13 N1 108.5(2)
C14 C13 B2 132.3(2)
N1 C13 B2 118.7(2)
C13 C14 C15 114.1(2)
C13 C14 H14 123.0
C15 C14 H14 123.0
C14 C15 B1 99.7(2)
C14 C15 Si1 110.79(18)
B1 C15 Si1 110.37(18)
C14 C15 Si2 109.62(18)
B1 C15 Si2 111.19(18)
Si1 C15 Si2 114.22(15)
O1 C16 H16A 109.5
O1 C16 H16B 109.5
H16A C16 H16B 109.5
O1 C16 H16C 109.5
H16A C16 H16C 109.5
H16B C16 H16C 109.5
Si1 C17 H17A 109.5
Si1 C17 H17B 109.5
H17A C17 H17B 109.5
Si1 C17 H17C 109.5
H17A C17 H17C 109.5
H17B C17 H17C 109.5
Si1 C18 H18A 109.5
Si1 C18 H18B 109.5
H18A C18 H18B 109.5
Si1 C18 H18C 109.5
H18A C18 H18C 109.5
H18B C18 H18C 109.5
Si1 C19 H19A 109.5
Si1 C19 H19B 109.5
H19A C19 H19B 109.5
Si1 C19 H19C 109.5
H19A C19 H19C 109.5
H19B C19 H19C 109.5
Si2 C20 H20A 109.5
Si2 C20 H20B 109.5
H20A C20 H20B 109.5
Si2 C20 H20C 109.5
H20A C20 H20C 109.5
H20B C20 H20C 109.5
Si2 C21 H21A 109.5
Si2 C21 H21B 109.5
H21A C21 H21B 109.5
Si2 C21 H21C 109.5
H21A C21 H21C 109.5
H21B C21 H21C 109.5
Si2 C22 H22A 109.5
Si2 C22 H22B 109.5
H22A C22 H22B 109.5
Si2 C22 H22C 109.5
H22A C22 H22C 109.5
H22B C22 H22C 109.5
P1 C23 H23A 109.5
P1 C23 H23B 109.5
H23A C23 H23B 109.5
P1 C23 H23C 109.5
H23A C23 H23C 109.5
H23B C23 H23C 109.5
P1 C24 H24A 109.5
P1 C24 H24B 109.5
H24A C24 H24B 109.5
P1 C24 H24C 109.5
H24A C24 H24C 109.5
H24B C24 H24C 109.5
P1 C25 H25A 109.5
P1 C25 H25B 109.5
H25A C25 H25B 109.5
P1 C25 H25C 109.5
H25A C25 H25C 109.5
H25B C25 H25C 109.5
P2 C26 H26A 109.5
P2 C26 H26B 109.5
H26A C26 H26B 109.5
P2 C26 H26C 109.5
H26A C26 H26C 109.5
H26B C26 H26C 109.5
P2 C27 H27A 109.5
P2 C27 H27B 109.5
H27A C27 H27B 109.5
P2 C27 H27C 109.5
H27A C27 H27C 109.5
H27B C27 H27C 109.5
P2 C28 H28A 109.5
P2 C28 H28B 109.5
H28A C28 H28B 109.5
P2 C28 H28C 109.5
H28A C28 H28C 109.5
H28B C28 H28C 109.5
C1 N1 B1 131.2(2)
C1 N1 C13 118.8(2)
B1 N1 C13 109.9(2)
B1 O1 C16 126.3(2)
C24 P1 C23 103.5(2)
C24 P1 C25 102.5(2)
C23 P1 C25 102.6(2)
C24 P1 B3 113.93(16)
C23 P1 B3 114.51(17)
C25 P1 B3 117.9(2)
C27 P2 C28 103.4(2)
C27 P2 C26 102.59(18)
C28 P2 C26 101.44(18)
C27 P2 B3 113.06(15)
C28 P2 B3 116.80(18)
C26 P2 B3 117.51(17)
C19 Si1 C18 109.03(15)
C19 Si1 C17 107.43(15)
C18 Si1 C17 106.76(15)
C19 Si1 C15 110.28(14)
C18 Si1 C15 112.32(13)
C17 Si1 C15 110.84(13)
C21 Si2 C22 106.66(19)
C21 Si2 C20 107.39(19)
C22 Si2 C20 107.56(18)
C21 Si2 C15 109.72(15)
C22 Si2 C15 113.31(15)
C20 Si2 C15 111.89(14)

loop_
_geom_bond_atom_site_label_1
_geom_bond_atom_site_label_2
_geom_bond_distance
B1 O1 1.374(3)
B1 N1 1.434(4)
B1 C15 1.575(4)
B2 B3 1.579(4)
B2 C13 1.583(4)
B2 H1B 1.19(3)
B3 P2 1.849(3)
B3 P1 1.863(3)
C1 C2 1.402(4)
C1 C6 1.412(4)
C1 N1 1.429(4)
C2 C3 1.391(4)
C2 C10 1.523(4)
C3 C4 1.380(4)
C3 H3 0.95
C4 C5 1.389(4)
C4 H4 0.95
C5 C6 1.386(4)
C5 H5 0.95
C6 C7 1.523(4)
C7 C9 1.509(5)
C7 C8 1.533(5)
C7 H7 1.0
C8 H8A 0.98
C8 H8B 0.98
C8 H8C 0.98
C9 H9A 0.98
C9 H9B 0.98
C9 H9C 0.98
C10 C11 1.529(4)
C10 C12 1.534(5)
C10 H10 1.0
C11 H11A 0.98
C11 H11B 0.98
C11 H11C 0.98
C12 H12A 0.98
C12 H12B 0.98
C12 H12C 0.98
C13 C14 1.350(4)
C13 N1 1.452(3)
C14 C15 1.524(4)
C14 H14 0.95
C15 Si1 1.881(3)
C15 Si2 1.887(3)
C16 O1 1.420(4)
C16 H16A 0.98
C16 H16B 0.98
C16 H16C 0.98
C17 Si1 1.873(3)
C17 H17A 0.98
C17 H17B 0.98
C17 H17C 0.98
C18 Si1 1.872(3)
C18 H18A 0.98
C18 H18B 0.98
C18 H18C 0.98
C19 Si1 1.868(3)
C19 H19A 0.98
C19 H19B 0.98
C19 H19C 0.98
C20 Si2 1.870(3)
C20 H20A 0.98
C20 H20B 0.98
C20 H20C 0.98
C21 Si2 1.857(4)
C21 H21A 0.98
C21 H21B 0.98
C21 H21C 0.98
C22 Si2 1.868(3)
C22 H22A 0.98
C22 H22B 0.98
C22 H22C 0.98
C23 P1 1.809(4)
C23 H23A 0.98
C23 H23B 0.98
C23 H23C 0.98
C24 P1 1.796(4)
C24 H24A 0.98
C24 H24B 0.98
C24 H24C 0.98
C25 P1 1.814(4)
C25 H25A 0.98
C25 H25B 0.98
C25 H25C 0.98
C26 P2 1.822(3)
C26 H26A 0.98
C26 H26B 0.98
C26 H26C 0.98
C27 P2 1.793(4)
C27 H27A 0.98
C27 H27B 0.98
C27 H27C 0.98
C28 P2 1.816(4)
C28 H28A 0.98
C28 H28B 0.98
C28 H28C 0.98
